data_2102630
loop_
_publ_author_name
'Sparta, Karine M.'
'Roth, Georg'

_publ_section_title
;
 Reinvestigation of the structure of BaCuSi~2~O~6~ -- evidence for a
 phase transition at high temperature
;
_journal_issue 5
_journal_name_full 'Acta Crystallographica Section B'
_journal_page_first 491
_journal_page_last 495
_journal_paper_doi 10.1107/S0108768104011644
_journal_volume 60
_journal_year 2004
_chemical_compound_source Synthetic
_chemical_formula_moiety 'Cu O6 Si2, Ba'
_chemical_formula_sum 'Ba Cu O6 Si2'
_chemical_formula_weight 353.06
_chemical_name_common 'Barium copper cyclosilicate'
_chemical_name_systematic
;
 Barium copper cyclosilicate
;
_space_group_IT_number 139
_symmetry_cell_setting tetragonal
_symmetry_space_group_name_Hall '-I 4 2'
_symmetry_space_group_name_H-M 'I 4/m m m'
_atom_sites_solution_hydrogens geom
_atom_sites_solution_primary direct
_atom_sites_solution_secondary difmap
_audit_creation_method SHELXL-97
_cell_angle_alpha 90.00
_cell_angle_beta 90.00
_cell_angle_gamma 90.00
_cell_formula_units_Z 4
_cell_length_a 7.1104(13)
_cell_length_b 7.1104(13)
_cell_length_c 11.175(3)
_cell_measurement_reflns_used 988
_cell_measurement_temperature 640(2)
_cell_measurement_theta_max 24.81
_cell_measurement_theta_min 3.40
_cell_volume 565.0(2)
_computing_data_reduction 'STOE X-RED'
_computing_molecular_graphics 'ATOMS v5.1'
_computing_publication_material 'WinGX v1.64.05 (Farrugia, 1999)'
_computing_structure_refinement 'SHELXL-97 (Sheldrick, 1997)'
_database_code_amcsd 0018748
_diffrn_ambient_temperature 640(2)
_diffrn_measured_fraction_theta_full 1.000
_diffrn_measured_fraction_theta_max 1.000
_diffrn_measurement_device_type 'STOE IPDS'
_diffrn_measurement_method 'rotation method'
_diffrn_radiation_monochromator graphite
_diffrn_radiation_source 'fine-focus sealed tube'
_diffrn_radiation_type MoK\a
_diffrn_radiation_wavelength 0.71069
_diffrn_reflns_av_R_equivalents 0.0000
_diffrn_reflns_av_sigmaI/netI 0.0371
_diffrn_reflns_limit_h_max 8
_diffrn_reflns_limit_h_min 0
_diffrn_reflns_limit_k_max 8
_diffrn_reflns_limit_k_min 0
_diffrn_reflns_limit_l_max 13
_diffrn_reflns_limit_l_min 0
_diffrn_reflns_number 170
_diffrn_reflns_theta_full 24.81
_diffrn_reflns_theta_max 24.81
_diffrn_reflns_theta_min 3.40
_diffrn_standards_decay_% 0
_diffrn_standards_interval_count 0
_diffrn_standards_interval_time 0
_diffrn_standards_number 0
_exptl_absorpt_coefficient_mu 11.08
_exptl_absorpt_correction_T_max 0.1438
_exptl_absorpt_correction_T_min 0.0501
_exptl_absorpt_correction_type numerical
_exptl_absorpt_process_details 'via equivalents using STOE X-SHAPE and X-RED (Stoe & Cie, 1996)'
_exptl_crystal_colour purple
_exptl_crystal_density_diffrn 4.151
_exptl_crystal_density_method 'not measured'
_exptl_crystal_description cuboid
_exptl_crystal_F_000 644
_exptl_crystal_size_max 0.27
_exptl_crystal_size_mid 0.24
_exptl_crystal_size_min 0.17
_refine_diff_density_max 0.525
_refine_diff_density_min -0.508
_refine_ls_extinction_coef 0.0021(2)
_refine_ls_extinction_expression Fc^*^=kFc[1+0.001xFc^2^\l^3^/sin(2\q)]^-1/4^
_refine_ls_extinction_method SHELXL
_refine_ls_goodness_of_fit_ref 1.023
_refine_ls_hydrogen_treatment mixed
_refine_ls_matrix_type full
_refine_ls_number_parameters 23
_refine_ls_number_reflns 170
_refine_ls_number_restraints 0
_refine_ls_restrained_S_all 1.023
_refine_ls_R_factor_all 0.0217
_refine_ls_R_factor_gt 0.0153
_refine_ls_shift/su_max 0.000
_refine_ls_shift/su_mean 0.000
_refine_ls_structure_factor_coef Fsqd
_refine_ls_weighting_details 'calc w=1/[\s^2^(Fo^2^)+(0.0000P)^2^+0.0000P] where P=(Fo^2^+2Fc^2^)/3'
_refine_ls_weighting_scheme calc
_refine_ls_wR_factor_gt 0.0249
_refine_ls_wR_factor_ref 0.0251
_reflns_number_gt 135
_reflns_number_total 170
_reflns_threshold_expression >2sigma(I)
_cod_data_source_file na5017.cif
_cod_data_source_block bcso640
_cod_database_code 2102630
_amcsd_formula_title BaCuSi2O6

loop_
_space_group_symop_operation_xyz
'x, y, z'
'-y, x, z'
'-x, -y, z'
'y, -x, z'
'-x, y, z'
'y, x, z'
'x, -y, z'
'-y, -x, z'
'x+1/2, y+1/2, z+1/2'
'-y+1/2, x+1/2, z+1/2'
'-x+1/2, -y+1/2, z+1/2'
'y+1/2, -x+1/2, z+1/2'
'-x+1/2, y+1/2, z+1/2'
'y+1/2, x+1/2, z+1/2'
'x+1/2, -y+1/2, z+1/2'
'-y+1/2, -x+1/2, z+1/2'
'-x, -y, -z'
'y, -x, -z'
'x, y, -z'
'-y, x, -z'
'x, -y, -z'
'-y, -x, -z'
'-x, y, -z'
'y, x, -z'
'-x+1/2, -y+1/2, -z+1/2'
'y+1/2, -x+1/2, -z+1/2'
'x+1/2, y+1/2, -z+1/2'
'-y+1/2, x+1/2, -z+1/2'
'x+1/2, -y+1/2, -z+1/2'
'-y+1/2, -x+1/2, -z+1/2'
'-x+1/2, y+1/2, -z+1/2'
'y+1/2, x+1/2, -z+1/2'

loop_
_atom_site_label
_atom_site_fract_x
_atom_site_fract_y
_atom_site_fract_z
_atom_site_U_iso_or_equiv
_atom_site_adp_type
_atom_site_calc_flag
_atom_site_refinement_flags
_atom_site_occupancy
_atom_site_type_symbol
Ba 0.0000 0.5000 0.2500 0.0242(3) Uani d S 1 Ba
Cu 0.0000 0.0000 0.12341(16) 0.0200(5) Uani d S 1 Cu
Si 0.2756(2) 0.2756(2) 0.0000 0.0157(7) Uani d S 1 Si
O1 0.2415(14) 0.5000 0.0239(18) 0.034(6) Uani d SP 0.50 O
O2 0.1916(5) 0.1916(5) 0.1209(4) 0.0392(14) Uani d S 1 O

loop_
_atom_site_aniso_label
_atom_site_aniso_U_11
_atom_site_aniso_U_22
_atom_site_aniso_U_33
_atom_site_aniso_U_12
_atom_site_aniso_U_13
_atom_site_aniso_U_23
Ba 0.0238(4) 0.0238(4) 0.0250(5) 0.000 0.000 0.000
Cu 0.0190(7) 0.0190(7) 0.0220(11) 0.000 0.000 0.000
Si 0.0101(9) 0.0101(9) 0.0269(14) -0.0010(14) 0.000 0.000
O1 0.049(5) 0.010(3) 0.043(19) 0.000 0.022(8) 0.000
O2 0.0478(19) 0.0478(19) 0.022(2) -0.021(2) 0.0004(17) 0.0004(17)

loop_
_atom_type_symbol
_atom_type_description
_atom_type_scat_dispersion_real
_atom_type_scat_dispersion_imag
_atom_type_scat_source
Ba Ba -0.6130 2.2820 'International Tables Vol C Tables 4.2.6.8 and 6.1.1.4'
Cu Cu 0.2630 1.2660 'International Tables Vol C Tables 4.2.6.8 and 6.1.1.4'
Si Si 0.0720 0.0710 'International Tables Vol C Tables 4.2.6.8 and 6.1.1.4'
O O 0.0080 0.0060 'International Tables Vol C Tables 4.2.6.8 and 6.1.1.4'

loop_
_geom_angle_atom_site_label_1
_geom_angle_atom_site_label_2
_geom_angle_atom_site_label_3
_geom_angle_site_symmetry_1
_geom_angle_site_symmetry_3
_geom_angle
O2 Ba O2 28 2 157.09(18)
O2 Ba O2 28 . 103.77(7)
O2 Ba O2 2 . 54.85(17)
O2 Ba O2 28 25 54.85(17)
O2 Ba O2 2 25 103.77(7)
O2 Ba O2 . 25 63.58(15)
O2 Ba O2 28 4_565 63.58(15)
O2 Ba O2 2 4_565 121.59(16)
O2 Ba O2 . 4_565 95.71(18)
O2 Ba O2 25 4_565 103.77(7)
O2 Ba O2 28 26_455 121.59(16)
O2 Ba O2 2 26_455 63.58(15)
O2 Ba O2 . 26_455 103.77(7)
O2 Ba O2 25 26_455 95.71(18)
O2 Ba O2 4_565 26_455 157.09(18)
O2 Ba O2 28 27_455 95.71(18)
O2 Ba O2 2 27_455 103.77(7)
O2 Ba O2 . 27_455 157.09(18)
O2 Ba O2 25 27_455 121.59(16)
O2 Ba O2 4_565 27_455 103.77(7)
O2 Ba O2 26_455 27_455 54.85(17)
O2 Ba O2 28 3_565 103.77(7)
O2 Ba O2 2 3_565 95.71(18)
O2 Ba O2 . 3_565 121.59(16)
O2 Ba O2 25 3_565 157.09(18)
O2 Ba O2 4_565 3_565 54.85(17)
O2 Ba O2 26_455 3_565 103.77(7)
O2 Ba O2 27_455 3_565 63.58(15)
O2 Ba O1 28 3_565 145.12(17)
O2 Ba O1 2 3_565 48.51(10)
O2 Ba O1 . 3_565 81.68(18)
O2 Ba O1 25 3_565 145.12(17)
O2 Ba O1 4_565 3_565 81.68(18)
O2 Ba O1 26_455 3_565 89.2(2)
O2 Ba O1 27_455 3_565 89.2(2)
O2 Ba O1 3_565 3_565 48.51(10)
O2 Ba O1 28 28 48.51(10)
O2 Ba O1 2 28 145.12(17)
O2 Ba O1 . 28 145.12(17)
O2 Ba O1 25 28 81.68(18)
O2 Ba O1 4_565 28 89.2(2)
O2 Ba O1 26_455 28 81.68(18)
O2 Ba O1 27_455 28 48.51(10)
O2 Ba O1 3_565 28 89.2(2)
O1 Ba O1 3_565 28 133.2(3)
O2 Ba O1 28 26_455 81.68(18)
O2 Ba O1 2 26_455 89.2(2)
O2 Ba O1 . 26_455 89.2(2)
O2 Ba O1 25 26_455 48.51(10)
O2 Ba O1 4_565 26_455 145.12(17)
O2 Ba O1 26_455 26_455 48.51(10)
O2 Ba O1 27_455 26_455 81.68(18)
O2 Ba O1 3_565 26_455 145.12(17)
O1 Ba O1 3_565 26_455 133.2(3)
O1 Ba O1 28 26_455 68.4(5)
O2 Ba O1 28 . 89.2(2)
O2 Ba O1 2 . 81.68(18)
O2 Ba O1 . . 48.51(10)
O2 Ba O1 25 . 89.2(2)
O2 Ba O1 4_565 . 48.51(10)
O2 Ba O1 26_455 . 145.12(17)
O2 Ba O1 27_455 . 145.12(17)
O2 Ba O1 3_565 . 81.68(18)
O1 Ba O1 3_565 . 68.4(5)
O1 Ba O1 28 . 133.2(3)
O1 Ba O1 26_455 . 133.2(3)
O2 Cu O2 3 . 178.3(3)
O2 Cu O2 3 4 89.988(5)
O2 Cu O2 . 4 89.988(5)
O2 Cu O2 3 2 89.988(5)
O2 Cu O2 . 2 89.988(5)
O2 Cu O2 4 2 178.3(3)
O2 Si O2 19 . 116.0(3)
O2 Si O1 19 . 116.6(6)
O2 Si O1 . . 99.9(7)
O2 Si O1 19 2_655 116.6(6)
O2 Si O1 . 2_655 99.9(7)
O1 Si O1 . 2_655 105.2(7)
O2 Si O1 19 19 99.9(7)
O2 Si O1 . 19 116.6(6)
O1 Si O1 . 19 18.8(14)
O1 Si O1 2_655 19 108.4(7)
O2 Si O1 19 20_655 99.9(7)
O2 Si O1 . 20_655 116.6(6)
O1 Si O1 . 20_655 108.4(7)
O1 Si O1 2_655 20_655 18.8(14)
O1 Si O1 19 20_655 105.2(7)
Si O1 Si 18_565 . 154.6(12)
Si O1 Ba 18_565 . 102.6(6)
Si O1 Ba . . 102.6(6)
Si O2 Cu . . 122.9(3)
Si O2 Ba . . 107.96(13)
Cu O2 Ba . . 101.03(13)
Si O2 Ba . 25 107.96(13)
Cu O2 Ba . 25 101.03(13)
Ba O2 Ba . 25 116.42(15)

loop_
_geom_bond_atom_site_label_1
_geom_bond_atom_site_label_2
_geom_bond_site_symmetry_2
_geom_bond_distance
Ba O2 28 2.958(2)
Ba O2 2 2.958(2)
Ba O2 . 2.958(2)
Ba O2 25 2.958(2)
Ba O2 4_565 2.958(2)
Ba O2 26_455 2.958(2)
Ba O2 27_455 2.958(2)
Ba O2 3_565 2.958(2)
Ba O1 3_565 3.056(18)
Ba O1 28 3.056(18)
Ba O1 26_455 3.056(18)
Ba O1 . 3.056(18)
Cu O2 3 1.927(5)
Cu O2 . 1.927(5)
Cu O2 4 1.927(5)
Cu O2 2 1.927(5)
Si O2 19 1.593(5)
Si O2 . 1.593(5)
Si O1 . 1.636(4)
Si O1 2_655 1.636(4)
Si O1 19 1.636(4)
Si O1 20_655 1.636(4)
O1 O1 19 0.53(4)
O1 Si 18_565 1.636(4)
O1 O2 4_565 2.472(10)
O1 O2 . 2.472(10)
O1 O1 4_565 2.599(14)
O1 O1 2_655 2.599(14)
O1 O1 18_565 2.653(17)
O1 O1 20_655 2.653(17)
O1 O2 19 2.748(13)
O1 O2 18_565 2.748(13)
O2 O1 2_655 2.472(10)
O2 O2 19 2.701(9)
O2 O2 4 2.725(7)
O2 O2 2 2.725(7)
O2 O1 19 2.748(13)
O2 O1 20_655 2.748(13)
O2 Ba 25 2.958(2)
O2 O2 25 3.116(9)

loop_
_cod_related_entry_id
_cod_related_entry_database
_cod_related_entry_code
1 AMCSD 0018748
